data_2012066
loop_
_publ_author_name
'Ishida, Hiroyuki'
'Rahman, Bilkish'
'Kashino, Setsuo'

_publ_section_title
;
 2:1 Complexes of 2-chloro-4-nitrobenzoic acid and
 2-chloro-5-nitrobenzoic acid with pyrazine
;
_journal_issue 7
_journal_name_full 'Acta Crystallographica Section C'
_journal_page_first 876
_journal_page_last 879
_journal_paper_doi 10.1107/S0108270101007016
_journal_volume 57
_journal_year 2001
_chemical_formula_moiety 'C4 H4 N2, 2C7 H4 Cl N O4'
_chemical_formula_sum 'C18 H12 Cl2 N4 O8'
_chemical_formula_weight 483.22
_space_group_IT_number 14
_symmetry_cell_setting monoclinic
_symmetry_space_group_name_Hall '-P 2ybc'
_symmetry_space_group_name_H-M 'P 1 21/c 1'
_cell_angle_alpha 90
_cell_angle_beta 105.17(3)
_cell_angle_gamma 90
_cell_formula_units_Z 2
_cell_length_a 10.293(4)
_cell_length_b 7.276(2)
_cell_length_c 13.818(6)
_cell_measurement_reflns_used 25
_cell_measurement_temperature 293
_cell_measurement_theta_max 12.5
_cell_measurement_theta_min 10.0
_cell_volume 998.8(7)
_computing_cell_refinement 'MSC/AFC Diffractometer Control Software'
_computing_data_collection
;MSC/AFC Diffractometer Control Software (Molecular Structure Corporation,
 1990)
;
_computing_data_reduction 'TEXSAN for Windows (Molecular Structure Corporation, 1997-1999)'
_computing_publication_material 'TEXSAN for Windows'
_computing_structure_refinement 'TEXSAN for Windows'
_computing_structure_solution 'SAPI90 (Fan, 1990)'
_diffrn_ambient_temperature 293
_diffrn_measurement_device 'Rigaku AFC5R'
_diffrn_measurement_method \w-2\q
_diffrn_radiation_monochromator graphite
_diffrn_radiation_source 'Rigaku rotating anode'
_diffrn_radiation_type 'Mo K\a'
_diffrn_radiation_wavelength .71073
_diffrn_reflns_av_R_equivalents .039
_diffrn_reflns_av_sigmaI/netI .106
_diffrn_reflns_limit_h_max 13
_diffrn_reflns_limit_h_min -1
_diffrn_reflns_limit_k_max 9
_diffrn_reflns_limit_k_min 0
_diffrn_reflns_limit_l_max 17
_diffrn_reflns_limit_l_min -17
_diffrn_reflns_number 2887
_diffrn_reflns_reduction_process 'Lp corrections applied'
_diffrn_reflns_theta_max 27.49
_diffrn_reflns_theta_min 1.52
_diffrn_standards_decay_% 1.57
_diffrn_standards_interval_count 97
_diffrn_standards_number 3
_exptl_absorpt_coefficient_mu .382
_exptl_absorpt_correction_T_max .926
_exptl_absorpt_correction_T_min .810
_exptl_absorpt_correction_type '\y scans'
_exptl_absorpt_process_details '(North et al., 1968)'
_exptl_crystal_colour colorless
_exptl_crystal_density_diffrn 1.606
_exptl_crystal_density_meas ?
_exptl_crystal_description prismatic
_exptl_crystal_F_000 492
_exptl_crystal_size_max .40
_exptl_crystal_size_mid .30
_exptl_crystal_size_min .20
_refine_diff_density_max .44
_refine_diff_density_min -.61
_refine_ls_extinction_coef 2.48(9)\\times10^-6^
_refine_ls_extinction_method 'Zachariasen (1967)'
_refine_ls_goodness_of_fit_all 1.33
_refine_ls_goodness_of_fit_ref 1.33
_refine_ls_hydrogen_treatment refall
_refine_ls_matrix_type full
_refine_ls_number_constraints 0
_refine_ls_number_parameters 170
_refine_ls_number_reflns 2292
_refine_ls_number_restraints 0
_refine_ls_R_factor_all .072
_refine_ls_R_factor_gt .051
_refine_ls_shift/su_max .01
_refine_ls_shift/su_mean .0002
_refine_ls_structure_factor_coef Fsqd
_refine_ls_weighting_details 'w = 1/[\s^2^(Fo) + 0.00001|Fo|^2^]'
_refine_ls_weighting_scheme sigma
_refine_ls_wR_factor_all .070
_refine_ls_wR_factor_ref .061
_reflns_number_gt 1268
_reflns_number_total 2293
_reflns_threshold_expression I>2.0\s(I)
_cod_data_source_file bk1601.cif
_cod_data_source_block II
_cod_depositor_comments
;
The following automatic conversions were performed:

'_exptl_crystal_density_meas' value 'not measured' was changed to '?'
- the value is perceived as not measured.

Automatic conversion script
Id: cif_fix_values 3008 2015-01-20 13:52:24Z robertas 
;
_cod_original_cell_volume 998.9(6)
_cod_original_sg_symbol_H-M 'P 21/c'
_cod_original_formula_sum 'C18 H12 Cl2 N4 O8 '
_cod_database_code 2012066
_cod_database_fobs_code 2012066

loop_
_symmetry_equiv_pos_as_xyz
'  +x,  +y,  +z'
'  -x,1/2+y,1/2-z'
'  -x,  -y,  -z'
'  +x,1/2-y,1/2+z'

loop_
_atom_site_label
_atom_site_fract_x
_atom_site_fract_y
_atom_site_fract_z
_atom_site_U_iso_or_equiv
_atom_site_adp_type
_atom_site_calc_flag
_atom_site_calc_attached_atom
_atom_site_refinement_flags
_atom_site_occupancy
Cl .02826(7) .10612(10) .27895(5) .0535(2) Uani d ? . 1.000
O1 .12332(17) .3384(3) .00595(13) .0590(7) Uani d ? . 1.000
O2 .20442(16) .2408(3) .16189(13) .0633(6) Uani d ? . 1.000
O3 -.45413(17) .0651(3) -.14017(13) .0761(7) Uani d ? . 1.000
O4 -.30575(18) .2081(3) -.19589(13) .0734(7) Uani d ? . 1.000
N1 -.3433(2) .1338(3) -.12914(15) .0523(8) Uani d ? . 1.000
N2 .37543(19) .4335(3) .00226(16) .0503(7) Uani d ? . 1.000
C1 -.0288(2) .1914(3) .07882(16) .0318(7) Uani d ? . 1.000
C2 -.0734(2) .1155(3) .15764(16) .0344(7) Uani d ? . 1.000
C3 -.2028(3) .0470(4) .14345(19) .0438(9) Uani d ? . 1.000
C4 -.2909(2) .0510(4) .04937(18) .0429(8) Uani d ? . 1.000
C5 -.2489(2) .1275(3) -.02785(16) .0368(7) Uani d ? . 1.000
C6 -.1211(2) .1962(3) -.01528(17) .0359(8) Uani d ? . 1.000
C7 .1126(2) .2608(4) .08890(18) .0388(8) Uani d ? . 1.000
C8 .4022(3) .4841(4) -.0834(2) .0559(10) Uani d ? . 1.000
C9 .4738(3) .4488(4) .0859(2) .0522(9) Uani d ? . 1.000
H1 .218(3) .372(4) .010(2) .113(11) Uiso d ? . 1.000
H2 -.228(2) -.001(3) .2005(14) .046(7) Uiso d ? . 1.000
H3 -.3819(18) .004(3) .0371(14) .039(7) Uiso d ? . 1.000
H4 -.0982(17) .250(3) -.0713(13) .018(5) Uiso d ? . 1.000
H5 .335(2) .469(3) -.1431(15) .046(7) Uiso d ? . 1.000
H6 .4542(19) .414(3) .1505(14) .040(6) Uiso d ? . 1.000

loop_
_atom_site_aniso_label
_atom_site_aniso_U_11
_atom_site_aniso_U_22
_atom_site_aniso_U_33
_atom_site_aniso_U_12
_atom_site_aniso_U_13
_atom_site_aniso_U_23
Cl .0531(4) .0694(5) .0341(3) -.0077(4) .0045(3) .0039(4)
O1 .0318(11) .0914(17) .0534(12) -.0155(11) .0104(9) .0172(11)
O2 .0355(10) .1071(18) .0424(10) -.0106(11) .0018(8) -.0016(12)
O3 .0356(11) .125(2) .0604(13) -.0259(13) -.0003(9) .0014(14)
O4 .0600(14) .1105(19) .0428(11) -.0215(13) .0013(10) .0148(12)
N1 .0419(14) .0687(19) .0431(13) -.0010(13) .0053(11) -.0028(13)
N2 .0343(12) .0613(18) .0567(14) -.0073(12) .0146(11) .0052(14)
C1 .0324(13) .0323(15) .0328(13) .0006(12) .0122(10) -.0059(12)
C2 .0373(14) .0333(16) .0311(12) .0012(13) .0062(10) -.0058(13)
C3 .0437(16) .048(2) .0432(15) -.0046(14) .0187(13) .0034(14)
C4 .0320(15) .052(2) .0453(15) -.0062(14) .0118(12) .0026(14)
C5 .0321(13) .0408(17) .0359(13) .0017(13) .0062(10) -.0001(13)
C6 .0383(15) .0368(17) .0346(14) -.0016(13) .0130(12) -.0008(13)
C7 .0376(15) .0395(17) .0420(15) -.0059(13) .0151(12) -.0094(14)
C8 .0411(18) .077(3) .0458(17) -.0088(16) .0041(14) .0007(17)
C9 .0420(16) .069(2) .0469(17) -.0024(16) .0139(13) .0089(17)

loop_
_atom_type_symbol
_atom_type_scat_dispersion_real
_atom_type_scat_dispersion_imag
_atom_type_scat_source
Cl .132 .159
;International Tables for Crystallography
(1992, Vol. C)
;
O .008 .006
;International Tables for Crystallography
(1992, Vol. C)
;
N .004 .003
;International Tables for Crystallography
(1992, Vol. C)
;
C .002 .002
;International Tables for Crystallography
(1992, Vol. C)
;
H .000 .000
;International Tables for Crystallography
(1992, Vol. C)
;

loop_
_geom_angle_atom_site_label_1
_geom_angle_atom_site_label_2
_geom_angle_atom_site_label_3
_geom_angle_site_symmetry_2
_geom_angle_site_symmetry_3
_geom_angle
_geom_angle_publ_flag
C7 O1 H1 . . 111.3(18) no
O3 N1 O4 . . 124.1(3) ?
O3 N1 C5 . . 117.8(3) ?
O4 N1 C5 . . 118.1(2) ?
C8 N2 C9 . . 117.5(3) ?
C2 C1 C6 . . 116.9(3) ?
C2 C1 C7 . . 124.3(2) ?
C6 C1 C7 . . 118.8(2) ?
Cl C2 C1 . . 122.0(2) ?
Cl C2 C3 . . 116.0(2) ?
C1 C2 C3 . . 122.0(3) ?
C2 C3 C4 . . 119.8(3) ?
C2 C3 H2 . . 118.3(15) no
C4 C3 H2 . . 121.9(15) no
C3 C4 C5 . . 118.6(3) ?
C3 C4 H3 . . 121.6(13) no
C5 C4 H3 . . 119.7(13) no
N1 C5 C4 . . 119.1(3) ?
N1 C5 C6 . . 118.5(3) ?
C4 C5 C6 . . 122.4(3) ?
C1 C6 C5 . . 120.3(3) ?
C1 C6 H4 . . 121.1(12) no
C5 C6 H4 . . 118.6(12) no
O1 C7 O2 . . 124.2(3) ?
O1 C7 C1 . . 111.3(2) ?
O2 C7 C1 . . 124.5(3) ?
N2 C8 C9 . 3_665 121.9(3) ?
N2 C8 H5 . . 118.5(16) no
C9 C8 H5 3_665 3_665 119.5(16) no
N2 C9 C8 . 3_665 120.6(3) ?
N2 C9 H6 . . 118.1(13) no
C8 C9 H6 3_665 3_665 121.3(13) no

loop_
_geom_bond_atom_site_label_1
_geom_bond_atom_site_label_2
_geom_bond_site_symmetry_1
_geom_bond_site_symmetry_2
_geom_bond_distance
_geom_bond_publ_flag
Cl C2 . . 1.730(3) yes
O1 C7 . . 1.308(3) yes
O1 H1 . . 1.00(3) no
O2 C7 . . 1.197(3) yes
O3 N1 . . 1.218(3) yes
O4 N1 . . 1.216(3) yes
N1 C5 . . 1.481(3) yes
N2 C8 . . 1.335(3) yes
N2 C9 . . 1.327(4) yes
C1 C2 . . 1.401(3) yes
C1 C6 . . 1.396(3) yes
C1 C7 . . 1.512(3) yes
C2 C3 . . 1.387(4) yes
C3 C4 . . 1.377(4) yes
C3 H2 . . .96(2) no
C4 C5 . . 1.370(4) yes
C4 H3 . . .97(2) no
C5 C6 . . 1.375(3) yes
C6 H4 . . .951(19) no
C8 C9 . 3_665 1.376(4) yes
C8 H5 . . .93(2) no
C9 H6 . . 1.00(2) no

loop_
_geom_contact_atom_site_label_1
_geom_contact_atom_site_label_2
_geom_contact_distance
_geom_contact_site_symmetry_2
_geom_contact_publ_flag
O1 N2 2.699(3) . no
O1 C6 3.389(4) 3_565 no
O2 N1 3.165(4) 3 no
O2 C5 3.357(4) 3 no
O3 C4 3.301(4) 3_455 no
O4 C3 3.234(4) 4_554 no
O4 C8 3.371(4) 2_544 no
C5 C7 3.359(4) 3 no

loop_
_geom_hbond_atom_site_label_D
_geom_hbond_atom_site_label_H
_geom_hbond_atom_site_label_A
_geom_hbond_site_symmetry_A
_geom_hbond_distance_DH
_geom_hbond_distance_HA
_geom_hbond_distance_DA
_geom_hbond_angle_DHA
_geom_hbond_publ_flag
O1 H1 N2 . 1.00(3) 1.71(3) 2.699(3) 173(3) yes
C3 H2 O2 2_545 .96(2) 2.64(2) 3.496(4) 149.3(19) yes
C4 H3 O3 3_455 .97(2) 2.53(2) 3.301(4) 136.8(17) yes

loop_
_geom_torsion_atom_site_label_1
_geom_torsion_atom_site_label_2
_geom_torsion_atom_site_label_3
_geom_torsion_atom_site_label_4
_geom_torsion
_geom_torsion_publ_flag
Cl C2 C1 C6 -178.2(2) no
Cl C2 C1 C7 4.1(4) no
Cl C2 C3 C4 179.3(3) no
O1 C7 C1 C2 -174.6(3) no
O1 C7 C1 C6 7.7(4) no
O2 C7 C1 C2 8.1(5) no
O2 C7 C1 C6 -169.5(3) no
O3 N1 C5 C4 -2.1(4) no
O3 N1 C5 C6 176.8(3) no
O4 N1 C5 C4 177.4(3) no
O4 N1 C5 C6 -3.7(4) no
N1 C5 C4 C3 -179.5(3) no
N1 C5 C6 C1 -179.5(3) no
C1 C2 C3 C4 .7(5) no
C1 C6 C5 C4 -.6(5) no
C2 C1 C6 C5 -.4(4) no
C2 C3 C4 C5 -1.6(5) no
C3 C2 C1 C6 .4(4) no
C3 C2 C1 C7 -177.3(3) no
C3 C4 C5 C6 1.6(5) no
C5 C6 C1 C7 177.4(3) no
